data_4344959
loop_
_publ_author_name
'Kamminga, Machteld E.'
'Stroppa, Alessandro'
'Picozzi, Silvia'
'Chislov, Mikhail'
'Zvereva, Irina A.'
'Baas, Jacob'
'Meetsma, Auke'
'Blake, Graeme R.'
'Palstra, Thomas T. M.'

_publ_section_title
;
 Polar Nature of (CH3NH3)3Bi2I9 Perovskite-Like Hybrids.
;
_journal_issue 1
_journal_name_full 'Inorganic chemistry'
_journal_page_first 33
_journal_page_last 41
_journal_paper_doi 10.1021/acs.inorgchem.6b01699
_journal_volume 56
_journal_year 2017
_chemical_formula_sum 'C6 H18 Bi2 I9'
_chemical_formula_weight 1656.30
_space_group_crystal_system hexagonal
_space_group_IT_number 194
_space_group_name_Hall '-P 6c 2c'
_space_group_name_H-M_alt 'P 63/m m c'
_symmetry_space_group_name_Hall '-P 6c 2c'
_symmetry_space_group_name_H-M 'P 63/m m c'
_atom_sites_solution_hydrogens difmap
_audit_creation_method SHELXL-2014/7
_cell_angle_alpha 90
_cell_angle_beta 90
_cell_angle_gamma 120
_cell_formula_units_Z 2
_cell_length_a 8.568(2)
_cell_length_b 8.568(2)
_cell_length_c 21.757(7)
_cell_measurement_reflns_used 9493
_cell_measurement_temperature 300(2)
_cell_measurement_theta_max 31.02
_cell_measurement_theta_min 2.75
_cell_volume 1383.2(6)
_computing_structure_refinement 'SHELXL-2014/7 (Sheldrick, 2014)'
_diffrn_ambient_temperature 300(2)
_diffrn_measured_fraction_theta_full 0.996
_diffrn_measured_fraction_theta_max 0.998
_diffrn_measurement_device_type 'Bruker D8 Venture; Photon100 area detector'
_diffrn_radiation_source 'fine-focus sealed tube'
_diffrn_radiation_type MoK\a
_diffrn_radiation_wavelength 0.71073
_diffrn_reflns_av_R_equivalents 0.0488
_diffrn_reflns_av_unetI/netI 0.0086
_diffrn_reflns_Laue_measured_fraction_full 0.996
_diffrn_reflns_Laue_measured_fraction_max 0.998
_diffrn_reflns_limit_h_max 12
_diffrn_reflns_limit_h_min -12
_diffrn_reflns_limit_k_max 11
_diffrn_reflns_limit_k_min -12
_diffrn_reflns_limit_l_max 31
_diffrn_reflns_limit_l_min -31
_diffrn_reflns_number 66767
_diffrn_reflns_point_group_measured_fraction_full 0.996
_diffrn_reflns_point_group_measured_fraction_max 0.998
_diffrn_reflns_theta_full 25.000
_diffrn_reflns_theta_max 30.499
_diffrn_reflns_theta_min 2.901
_exptl_absorpt_coefficient_mu 23.211
_exptl_absorpt_correction_T_max 0.1053
_exptl_absorpt_correction_T_min 0.0736
_exptl_absorpt_correction_type multi-scan
_exptl_absorpt_process_details SAD2ABS-2014/4
_exptl_crystal_colour red
_exptl_crystal_density_diffrn 4.148
_exptl_crystal_description 'hexagonal block'
_exptl_crystal_F_000 2800
_exptl_crystal_size_max 0.080
_exptl_crystal_size_mid 0.080
_exptl_crystal_size_min 0.060
_refine_diff_density_max 2.067
_refine_diff_density_min -1.891
_refine_diff_density_rms 0.239
_refine_ls_extinction_method none
_refine_ls_goodness_of_fit_ref 1.374
_refine_ls_hydrogen_treatment constr
_refine_ls_matrix_type full
_refine_ls_number_parameters 15
_refine_ls_number_reflns 857
_refine_ls_number_restraints 0
_refine_ls_restrained_S_all 1.374
_refine_ls_R_factor_all 0.0554
_refine_ls_R_factor_gt 0.0515
_refine_ls_shift/su_max 0.000
_refine_ls_shift/su_mean 0.000
_refine_ls_structure_factor_coef Fsqd
_refine_ls_weighting_details 'w=1/[\s^2^(Fo^2^)+(0.0403P)^2^+15.4396P] where P=(Fo^2^+2Fc^2^)/3'
_refine_ls_weighting_scheme calc
_refine_ls_wR_factor_gt 0.1184
_refine_ls_wR_factor_ref 0.1200
_reflns_Friedel_coverage 0.000
_reflns_number_gt 805
_reflns_number_total 857
_reflns_threshold_expression 'I > 2\s(I)'
_cod_data_source_file ic6b01699_si_002.cif
_cod_data_source_block C3N3H18Bi2I9_300K_P63mmc
_cod_depositor_comments 'Adding full bibliography for 4344959--4344961.cif.'
_cod_original_cell_volume 1383.1(8)
_cod_database_code 4344959
_shelx_shelxl_version_number 2014/7
_shelx_space_group_comment
;
The symmetry employed for this shelxl refinement is uniquely defined
by the following loop, which should always be used as a source of
symmetry information in preference to the above space-group names.
They are only intended as comments.
;
_shelx_estimated_absorpt_t_min 0.074
_shelx_estimated_absorpt_t_max 0.105

loop_
_space_group_symop_operation_xyz
'x, y, z'
'-y, x-y, z'
'-x+y, -x, z'
'-x, -y, z+1/2'
'y, -x+y, z+1/2'
'x-y, x, z+1/2'
'y, x, -z'
'x-y, -y, -z'
'-x, -x+y, -z'
'-y, -x, -z+1/2'
'-x+y, y, -z+1/2'
'x, x-y, -z+1/2'
'-x, -y, -z'
'y, -x+y, -z'
'x-y, x, -z'
'x, y, -z-1/2'
'-y, x-y, -z-1/2'
'-x+y, -x, -z-1/2'
'-y, -x, z'
'-x+y, y, z'
'x, x-y, z'
'y, x, z-1/2'
'x-y, -y, z-1/2'
'-x, -x+y, z-1/2'

loop_
_atom_site_label
_atom_site_type_symbol
_atom_site_fract_x
_atom_site_fract_y
_atom_site_fract_z
_atom_site_U_iso_or_equiv
_atom_site_adp_type
_atom_site_occupancy
_atom_site_site_symmetry_order
_atom_site_calc_flag
_atom_site_refinement_flags_posn
_atom_site_refinement_flags_adp
_atom_site_refinement_flags_occupancy
Bi1 Bi 0.3333 0.6667 0.15510(3) 0.0331(2) Uani 1 6 d S T P
I2 I 0.50143(8) 0.49857(8) 0.2500 0.0519(4) Uani 1 4 d S T P
I3 I 0.16635(7) 0.33271(15) 0.08132(5) 0.0699(4) Uani 1 2 d S T P
C1 C 0.3333 0.6667 0.9644 0.28(3) Uiso 1 6 d S . P
H1A H 0.4532 0.7463 0.9791 0.426 Uiso 0.1667 1 d . U P
H1B H 0.2931 0.5468 0.9791 0.426 Uiso 0.1667 1 d . U P
H1C H 0.2537 0.7069 0.9791 0.426 Uiso 0.1667 1 d . U P
C2 C 0.3333 0.6667 0.8956 0.28(3) Uiso 1 6 d S . P
H2A H 0.3324 0.5606 0.8809 0.426 Uiso 0.333 1 d . U P
H2B H 0.4394 0.7718 0.8809 0.426 Uiso 0.333 1 d . U P
H2C H 0.2282 0.6676 0.8809 0.426 Uiso 0.333 1 d . U P
C3 C 0.0000 0.0000 0.2156 0.28(3) Uiso 1 6 d S . P
H3A H 0.0000 0.0584 0.2009 0.426 Uiso 0.1667 1 d . U P
H3B H 0.0000 0.0000 0.2009 0.426 Uiso 0.1667 1 d S U P
H3C H 0.1220 0.0636 0.2009 0.426 Uiso 0.1667 1 d S U P

loop_
_atom_site_aniso_label
_atom_site_aniso_U_11
_atom_site_aniso_U_22
_atom_site_aniso_U_33
_atom_site_aniso_U_23
_atom_site_aniso_U_13
_atom_site_aniso_U_12
Bi1 0.0341(3) 0.0341(3) 0.0311(3) 0.000 0.000 0.01705(13)
I2 0.0655(7) 0.0655(7) 0.0516(6) 0.000 0.000 0.0529(7)
I3 0.0807(6) 0.0537(6) 0.0663(6) -0.0290(5) -0.0145(2) 0.0268(3)

loop_
_atom_type_symbol
_atom_type_description
_atom_type_scat_dispersion_real
_atom_type_scat_dispersion_imag
_atom_type_scat_source
C C 0.0033 0.0016 'International Tables Vol C Tables 4.2.6.8 and 6.1.1.4'
H H 0.0000 0.0000 'International Tables Vol C Tables 4.2.6.8 and 6.1.1.4'
I I -0.4742 1.8119 'International Tables Vol C Tables 4.2.6.8 and 6.1.1.4'
Bi Bi -4.1077 10.2566 'International Tables Vol C Tables 4.2.6.8 and 6.1.1.4'

loop_
_geom_angle_atom_site_label_1
_geom_angle_atom_site_label_2
_geom_angle_atom_site_label_3
_geom_angle
_geom_angle_site_symmetry_1
_geom_angle_site_symmetry_3
I3 Bi1 I3 93.24(4) . 2_665
I3 Bi1 I3 93.24(4) . 3_565
I3 Bi1 I3 93.24(4) 2_665 3_565
I3 Bi1 I2 173.32(3) . 2_665
I3 Bi1 I2 91.34(3) 2_665 2_665
I3 Bi1 I2 91.34(3) 3_565 2_665
I3 Bi1 I2 91.34(3) . 3_565
I3 Bi1 I2 173.32(3) 2_665 3_565
I3 Bi1 I2 91.34(3) 3_565 3_565
I2 Bi1 I2 83.70(3) 2_665 3_565
I3 Bi1 I2 91.34(3) . .
I3 Bi1 I2 91.34(3) 2_665 .
I3 Bi1 I2 173.32(3) 3_565 .
I2 Bi1 I2 83.69(3) 2_665 .
I2 Bi1 I2 83.69(3) 3_565 .
Bi1 I2 Bi1 79.23(4) 16_556 .
C2 C1 H1A 109.455(7) . .
C2 C1 H1B 109.455(7) . .
H1A C1 H1B 109.486(7) . .
C2 C1 H1C 109.456(7) . .
H1A C1 H1C 109.490(7) . .
H1B C1 H1C 109.486(8) . .
C1 C2 H2A 109.471(6) . .
C1 C2 H2B 109.473(6) . .
H2A C2 H2B 109.476(6) . .
C1 C2 H2C 109.472(6) . .
H2A C2 H2C 109.471(6) . .
H2B C2 H2C 109.464(6) . .
C3 C3 H3A 122.614(10) 16_556 .
C3 C3 H3B 180.0 16_556 .
H3A C3 H3B 57.386(10) . .
C3 C3 H3C 109.470(8) 16_556 .
H3A C3 H3C 78.512(6) . .
H3B C3 H3C 70.530(8) . .

loop_
_geom_bond_atom_site_label_1
_geom_bond_atom_site_label_2
_geom_bond_distance
_geom_bond_site_symmetry_2
Bi1 I3 2.9524(12) .
Bi1 I3 2.9525(12) 2_665
Bi1 I3 2.9525(12) 3_565
Bi1 I2 3.2381(12) 2_665
Bi1 I2 3.2381(12) 3_565
Bi1 I2 3.2381(12) .
I2 Bi1 3.2380(12) 16_556
C1 C2 1.4960(5) .
C1 H1A 0.9599(2) .
C1 H1B 0.9599(2) .
C1 H1C 0.9599(2) .
C2 H2A 0.9600(2) .
C2 H2B 0.9599(2) .
C2 H2C 0.9600(2) .
C3 C3 1.4965(4) 16_556
C3 H3A 0.59373(12) .
C3 H3B 0.32001(10) .
C3 H3C 0.9601(2) .
